data_4062826
loop_
_publ_author_name
'Ward, Benjamin D.'
'Orde, Gavin'
'Clot, Eric'
'Cowley, Andrew R.'
'Gade, Lutz H.'
'Mountford, Philip'

_publ_section_title
;
Synthesis, Reactivity and Computational Studies of the Cationic 
Tungsten Methyl Complex [W(NPh)(N~2~N~py~)Me]^+^ and related 
compounds (N~2~N~py~ = MeC(2-C~5~H~4~N)(CH~2~NSiMe~3~)~2~)
;
_journal_issue 19
_journal_name_full Organometallics
_journal_page_first 4444
_journal_page_last 4461
_journal_paper_doi 10.1021/om049701l
_journal_volume 23
_journal_year 2004
_chemical_formula_moiety ' C20 H41 N4 Si2 Ta1 '
_chemical_formula_sum 'C20 H41 N4 Si2 Ta'
_chemical_formula_weight 574.69
_space_group_IT_number 2
_symmetry_cell_setting triclinic
_symmetry_space_group_name_Hall '-P 1'
_symmetry_space_group_name_H-M 'P -1'
_cell_angle_alpha 104.2341(9)
_cell_angle_beta 100.1951(10)
_cell_angle_gamma 105.6688(11)
_cell_formula_units_Z 2
_cell_length_a 9.5633(2)
_cell_length_b 10.1910(2)
_cell_length_c 15.0362(4)
_cell_measurement_temperature 150
_cell_volume 1320.3
_diffrn_ambient_temperature 150
_exptl_crystal_density_diffrn 1.445
_cod_depositor_comments
;
The following automatic conversions were performed:
'_symmetry_cell_setting' value 'Triclinic' changed to 'triclinic'
according to '/home/saulius/struct/CIF-dictionaries/cif_core.dic'
dictionary named 'cif_core.dic' version 2.4.1 from 2010-06-29.

Automatic conversion script
Id: cif_fix_enum 1527 2010-12-29 10:47:43Z saulius 
;
_cod_original_formula_sum 'C20 H41 N4 Si2 Ta1'
_cod_database_code 4062826

loop_
_symmetry_equiv_pos_as_xyz
x,y,z
-x,-y,-z

loop_
_atom_site_label
_atom_site_fract_x
_atom_site_fract_y
_atom_site_fract_z
_atom_site_U_iso_or_equiv
_atom_site_occupancy
_atom_site_adp_type
Ta1 0.102368(15) 0.537606(14) 0.22438(1) 0.0217 1.0000 Uani
N1 0.1133(3) 0.6666(3) 0.3321(2) 0.0282 1.0000 Uani
C1 0.1132(5) 0.7813(4) 0.4107(3) 0.0337 1.0000 Uani
C2 0.0600(6) 0.8892(5) 0.3707(4) 0.0489 1.0000 Uani
C3 0.0048(6) 0.7222(5) 0.4660(3) 0.0460 1.0000 Uani
C4 0.2724(6) 0.8557(5) 0.4765(4) 0.0528 1.0000 Uani
N2 -0.0446(3) 0.3371(3) 0.1786(2) 0.0281 1.0000 Uani
N3 0.2856(3) 0.5593(3) 0.1741(2) 0.0250 1.0000 Uani
N4 0.2266(3) 0.4103(3) 0.3030(2) 0.0239 1.0000 Uani
C5 0.2693(4) 0.4348(4) 0.3973(3) 0.0321 1.0000 Uani
C6 0.3319(5) 0.3481(5) 0.4370(3) 0.0418 1.0000 Uani
C7 0.3528(5) 0.2326(5) 0.3750(4) 0.0450 1.0000 Uani
C8 0.3080(4) 0.2059(4) 0.2787(3) 0.0374 1.0000 Uani
C9 0.2458(4) 0.2974(3) 0.2440(3) 0.0259 1.0000 Uani
C10 0.1937(4) 0.2822(4) 0.1401(3) 0.0273 1.0000 Uani
C11 0.0192(4) 0.2554(4) 0.1104(3) 0.0328 1.0000 Uani
C12 0.2896(4) 0.4183(4) 0.1201(3) 0.0280 1.0000 Uani
C13 0.2188(5) 0.1544(4) 0.0737(3) 0.0407 1.0000 Uani
Si1 -0.19699(11) 0.23798(11) 0.20696(8) 0.0317 1.0000 Uani
C14 -0.2530(6) 0.3606(6) 0.2948(4) 0.0596 1.0000 Uani
C15 -0.3552(5) 0.1395(6) 0.0978(4) 0.0535 1.0000 Uani
C16 -0.1462(6) 0.1013(5) 0.2571(4) 0.0514 1.0000 Uani
Si2 0.44598(11) 0.7059(1) 0.20306(8) 0.0290 1.0000 Uani
C17 0.3914(5) 0.8697(4) 0.2203(4) 0.0460 1.0000 Uani
C18 0.5439(6) 0.6889(5) 0.1056(4) 0.0543 1.0000 Uani
C19 0.5751(5) 0.7191(5) 0.3155(4) 0.0501 1.0000 Uani
C20 -0.0261(5) 0.6156(5) 0.1247(3) 0.0423 1.0000 Uani
H21 0.0592 0.9696 0.4242 0.0648 1.0000 Uiso
H22 0.1298 0.9281 0.3341 0.0648 1.0000 Uiso
H23 -0.0439 0.8403 0.3277 0.0648 1.0000 Uiso
H31 0.0056 0.8024 0.5202 0.0575 1.0000 Uiso
H32 -0.0991 0.6756 0.4229 0.0575 1.0000 Uiso
H33 0.0373 0.6499 0.4911 0.0575 1.0000 Uiso
H41 0.2716 0.9350 0.5307 0.0566 1.0000 Uiso
H42 0.3419 0.8959 0.4402 0.0566 1.0000 Uiso
H43 0.3075 0.7846 0.5015 0.0566 1.0000 Uiso
H51 0.2551 0.5192 0.4406 0.0383 1.0000 Uiso
H61 0.3610 0.3674 0.5074 0.0500 1.0000 Uiso
H71 0.4006 0.1692 0.4009 0.0579 1.0000 Uiso
H81 0.3200 0.1216 0.2341 0.0465 1.0000 Uiso
H111 -0.0033 0.2793 0.0499 0.0365 1.0000 Uiso
H112 -0.0334 0.1512 0.0986 0.0365 1.0000 Uiso
H121 0.3968 0.4213 0.1346 0.0360 1.0000 Uiso
H122 0.2531 0.4058 0.0510 0.0360 1.0000 Uiso
H131 0.1822 0.1500 0.0061 0.0488 1.0000 Uiso
H132 0.3285 0.1664 0.0881 0.0488 1.0000 Uiso
H133 0.1619 0.0636 0.0837 0.0488 1.0000 Uiso
H141 -0.3415 0.3046 0.3121 0.0682 1.0000 Uiso
H142 -0.2805 0.4327 0.2670 0.0682 1.0000 Uiso
H143 -0.1672 0.4111 0.3530 0.0682 1.0000 Uiso
H151 -0.4431 0.0822 0.1149 0.0577 1.0000 Uiso
H152 -0.3847 0.2098 0.0689 0.0577 1.0000 Uiso
H153 -0.3224 0.0738 0.0511 0.0577 1.0000 Uiso
H161 -0.2352 0.0441 0.2733 0.0617 1.0000 Uiso
H162 -0.0610 0.1507 0.3157 0.0617 1.0000 Uiso
H163 -0.1152 0.0360 0.2089 0.0617 1.0000 Uiso
H171 0.4833 0.9556 0.2371 0.0600 1.0000 Uiso
H172 0.3400 0.8789 0.2728 0.0600 1.0000 Uiso
H173 0.3213 0.8631 0.1602 0.0600 1.0000 Uiso
H181 0.6365 0.7743 0.1231 0.0711 1.0000 Uiso
H182 0.4750 0.6833 0.0453 0.0711 1.0000 Uiso
H183 0.5725 0.6000 0.0961 0.0711 1.0000 Uiso
H191 0.6678 0.8041 0.3320 0.0558 1.0000 Uiso
H192 0.5234 0.7301 0.3679 0.0558 1.0000 Uiso
H193 0.6034 0.6301 0.3072 0.0558 1.0000 Uiso
H201 -0.0436 0.5538 0.0582 0.0573 1.0000 Uiso
H202 0.0320 0.7167 0.1316 0.0573 1.0000 Uiso
H203 -0.1250 0.6116 0.1391 0.0573 1.0000 Uiso

loop_
_atom_site_aniso_label
_atom_site_aniso_U_11
_atom_site_aniso_U_22
_atom_site_aniso_U_33
_atom_site_aniso_U_23
_atom_site_aniso_U_13
_atom_site_aniso_U_12
Ta1 0.02236(7) 0.02219(7) 0.02394(7) 0.00738(5) 0.00908(5) 0.01057(5)
N1 0.0309(15) 0.0283(15) 0.0315(15) 0.0103(12) 0.0113(13) 0.0165(12)
C1 0.041(2) 0.0257(17) 0.036(2) 0.0051(15) 0.0167(17) 0.0129(15)
C2 0.065(3) 0.035(2) 0.063(3) 0.017(2) 0.031(2) 0.029(2)
C3 0.064(3) 0.040(2) 0.040(2) 0.0099(18) 0.029(2) 0.019(2)
C4 0.053(3) 0.044(3) 0.045(3) -0.003(2) 0.008(2) 0.008(2)
N2 0.0237(14) 0.0270(15) 0.0308(15) 0.0044(12) 0.0060(12) 0.0089(12)
N3 0.0288(14) 0.0226(13) 0.0314(15) 0.0118(12) 0.0156(12) 0.0127(11)
N4 0.0221(13) 0.0215(13) 0.0290(14) 0.0105(11) 0.0072(11) 0.0060(11)
C5 0.0311(18) 0.0349(19) 0.0299(18) 0.0144(15) 0.0051(15) 0.0080(15)
C6 0.034(2) 0.050(2) 0.041(2) 0.027(2) -0.0004(17) 0.0078(18)
C7 0.030(2) 0.039(2) 0.076(3) 0.038(2) 0.008(2) 0.0126(17)
C8 0.0307(19) 0.0290(19) 0.057(3) 0.0177(18) 0.0096(18) 0.0133(15)
C9 0.0207(15) 0.0193(15) 0.0398(19) 0.0114(14) 0.0101(14) 0.0064(12)
C10 0.0286(17) 0.0211(16) 0.0330(18) 0.0044(14) 0.0109(14) 0.0111(13)
C11 0.0281(18) 0.0340(19) 0.0293(18) 0.0026(15) 0.0064(15) 0.0063(15)
C12 0.0296(17) 0.0291(17) 0.0312(18) 0.0081(14) 0.0170(15) 0.0142(14)
C13 0.045(2) 0.0262(19) 0.051(2) 0.0024(17) 0.022(2) 0.0137(17)
Si1 0.0232(5) 0.0323(5) 0.0347(5) 0.0063(4) 0.0081(4) 0.0046(4)
C14 0.044(3) 0.048(3) 0.078(4) 0.003(3) 0.034(3) 0.006(2)
C15 0.029(2) 0.059(3) 0.055(3) 0.015(2) -0.003(2) 0.000(2)
C16 0.060(3) 0.045(3) 0.049(3) 0.024(2) 0.014(2) 0.009(2)
Si2 0.0295(5) 0.0234(5) 0.0418(6) 0.0137(4) 0.0188(4) 0.0115(4)
C17 0.046(2) 0.029(2) 0.075(3) 0.019(2) 0.033(2) 0.0178(18)
C18 0.062(3) 0.043(2) 0.072(3) 0.022(2) 0.050(3) 0.016(2)
C19 0.039(2) 0.041(2) 0.059(3) 0.006(2) -0.000(2) 0.0127(19)
C20 0.047(2) 0.062(3) 0.034(2) 0.022(2) 0.0091(18) 0.038(2)

loop_
_geom_bond_atom_site_label_1
_geom_bond_site_symmetry_1
_geom_bond_atom_site_label_2
_geom_bond_site_symmetry_2
_geom_bond_distance
_geom_bond_publ_flag
Ta1 . N1 . 1.783(3) yes
Ta1 . N2 . 2.010(3) yes
Ta1 . N3 . 2.008(3) yes
Ta1 . N4 . 2.363(3) yes
Ta1 . C20 . 2.202(4) yes
N1 . C1 . 1.444(5) yes
C1 . C2 . 1.533(6) yes
C1 . C3 . 1.532(6) yes
C1 . C4 . 1.531(6) yes
C2 . H21 . 1.000 no
C2 . H22 . 1.000 no
C2 . H23 . 1.000 no
C3 . H31 . 1.000 no
C3 . H32 . 1.000 no
C3 . H33 . 1.000 no
C4 . H41 . 1.000 no
C4 . H42 . 1.000 no
C4 . H43 . 1.000 no
N2 . C11 . 1.482(5) yes
N2 . Si1 . 1.721(3) yes
N3 . C12 . 1.480(4) yes
N3 . Si2 . 1.726(3) yes
N4 . C5 . 1.344(5) yes
N4 . C9 . 1.347(4) yes
C5 . C6 . 1.383(5) yes
C5 . H51 . 1.000 no
C6 . C7 . 1.396(7) yes
C6 . H61 . 1.000 no
C7 . C8 . 1.369(7) yes
C7 . H71 . 1.000 no
C8 . C9 . 1.388(5) yes
C8 . H81 . 1.000 no
C9 . C10 . 1.509(5) yes
C10 . C11 . 1.578(5) yes
C10 . C12 . 1.572(5) yes
C10 . C13 . 1.538(5) yes
C11 . H111 . 1.000 no
C11 . H112 . 1.000 no
C12 . H121 . 1.000 no
C12 . H122 . 1.000 no
C13 . H131 . 1.000 no
C13 . H132 . 1.000 no
C13 . H133 . 1.000 no
Si1 . C14 . 1.842(5) yes
Si1 . C15 . 1.866(5) yes
Si1 . C16 . 1.870(5) yes
C14 . H141 . 1.000 no
C14 . H142 . 1.000 no
C14 . H143 . 1.000 no
C15 . H151 . 1.000 no
C15 . H152 . 1.000 no
C15 . H153 . 1.000 no
C16 . H161 . 1.000 no
C16 . H162 . 1.000 no
C16 . H163 . 1.000 no
Si2 . C17 . 1.853(4) yes
Si2 . C18 . 1.872(5) yes
Si2 . C19 . 1.860(5) yes
C17 . H171 . 1.000 no
C17 . H172 . 1.000 no
C17 . H173 . 1.000 no
C18 . H181 . 1.000 no
C18 . H182 . 1.000 no
C18 . H183 . 1.000 no
C19 . H191 . 1.000 no
C19 . H192 . 1.000 no
C19 . H193 . 1.000 no
C20 . H201 . 1.000 no
C20 . H202 . 1.000 no
C20 . H203 . 1.000 no
